data_4023582
loop_
_publ_author_name
'Barbara Branchi'
'Vincenzo Balzani'
'Paola Ceroni'
'Mireia Campa\~n\'a Kuchenbrandt'
'Frank-Gerrit Kl\"arner'
'Dieter Bl\"aser'
'Roland Boese'

_publ_contact_author
;
         Prof. Dr. Boese, Roland
         Fachbereich Chemie der
         Universit\"at Duisburg-Essen
         Campus Essen Universit\"atsstr. 3-5
         D-45117 Essen, Germany
;
_publ_contact_author_email roland.boese@.uni-essen.de
_publ_contact_author_fax '++49 (0)201 183 2535'
_publ_contact_author_phone '++49 (0)201 183 2416'
_publ_section_title
;
 Molecular Clips with Extended Aromatic Sidewalls as Receptors
 for Electron-Acceptor Molecules. Synthesis and NMR,
 Photophysical, and Electrochemical Properties
;
_journal_name_full 'Journal of Organic Chemistry'
_journal_page_first 5839
_journal_page_last 5851
_journal_paper_doi 10.1021/jo8007513
_journal_volume 73
_journal_year 2008
_chemical_formula_moiety 'C54 H34 O2 * 0.5 C10 H2 N4 * 2 C H Cl3 '
_chemical_formula_sum 'C61 H37 Cl6 N2 O2'
_chemical_formula_weight 1042.63
_chemical_name_systematic
; 
 8,19-Dimethoxy-(7a,9a,18a,20a)-7,9,18,20-tetrahydro-
 7,20:9,18-dimethanononaphthacene tetracyanobenzene 
;
_space_group_IT_number 15
_symmetry_cell_setting monoclinic
_symmetry_space_group_name_Hall '-C 2yc'
_symmetry_space_group_name_H-M 'C 1 2/c 1'
_atom_sites_solution_hydrogens geom
_atom_sites_solution_primary direct
_atom_sites_solution_secondary difmap
_audit_creation_method SHELXL-97
_cell_angle_alpha 90.00
_cell_angle_beta 117.776(2)
_cell_angle_gamma 90.00
_cell_formula_units_Z 8
_cell_length_a 34.167(3)
_cell_length_b 14.8708(15)
_cell_length_c 22.173(2)
_cell_measurement_reflns_used 7950
_cell_measurement_temperature 203(2)
_cell_measurement_theta_max 28.35
_cell_measurement_theta_min 1.66
_cell_volume 9967.8(17)
_computing_cell_refinement 'BRUKER AXS SMART APEX 2 Vers. 1.0-27'
_computing_data_collection 'BRUKER AXS SMART APEX 2 Vers. 1.0-27'
_computing_data_reduction 'BRUKER AXS SMART APEX 2 Vers. 1.0-27'
_computing_molecular_graphics 'BRUKER AXS SHELXTL (c) 2001 / Vers.6.12'
_computing_publication_material 'BRUKER AXS SHELXTL (c) 2001 / Vers.6.12'
_computing_structure_refinement 'BRUKER AXS SHELXTL (c) 2001 / Vers.6.12'
_computing_structure_solution 'BRUKER AXS SHELXTL (c) 2001 / Vers.6.12'
_diffrn_ambient_temperature 203(2)
_diffrn_detector_area_resol_mean 512
_diffrn_measured_fraction_theta_full 0.995
_diffrn_measured_fraction_theta_max 0.995
_diffrn_measurement_device_type
; 
 Siemens SMART three axis goniometer with APEX II area detector system
;
_diffrn_measurement_method
;
 Data collection strategy APEX 2 / COSMO
;
_diffrn_radiation_monochromator graphite
_diffrn_radiation_source 'fine-focus sealed tube'
_diffrn_radiation_type MoK\a
_diffrn_radiation_wavelength 0.71073
_diffrn_reflns_av_R_equivalents 0.1309
_diffrn_reflns_av_sigmaI/netI 0.1122
_diffrn_reflns_limit_h_max 45
_diffrn_reflns_limit_h_min -45
_diffrn_reflns_limit_k_max 19
_diffrn_reflns_limit_k_min -19
_diffrn_reflns_limit_l_max 29
_diffrn_reflns_limit_l_min -29
_diffrn_reflns_number 64258
_diffrn_reflns_theta_full 28.35
_diffrn_reflns_theta_max 28.35
_diffrn_reflns_theta_min 1.66
_exptl_absorpt_coefficient_mu 0.393
_exptl_absorpt_correction_T_max 0.97
_exptl_absorpt_correction_T_min 0.92
_exptl_absorpt_correction_type empirical
_exptl_absorpt_process_details
; 
 BRUKER AXS SMART APEX 2 Vers. 1.0-27
 R.H. Blessing, Acta Cryst. (1995) A51 33-38 
;
_exptl_crystal_colour orange
_exptl_crystal_density_diffrn 1.390
_exptl_crystal_density_method 'not measured'
_exptl_crystal_description block
_exptl_crystal_F_000 4280
_exptl_crystal_size_max 0.17
_exptl_crystal_size_mid 0.14
_exptl_crystal_size_min 0.11
_refine_diff_density_max 0.818
_refine_diff_density_min -0.867
_refine_diff_density_rms 0.075
_refine_ls_extinction_coef 0.00043(10)
_refine_ls_extinction_expression Fc^*^=kFc[1+0.001xFc^2^\l^3^/sin(2\q)]^-1/4^
_refine_ls_extinction_method SHELXL
_refine_ls_goodness_of_fit_ref 1.006
_refine_ls_hydrogen_treatment
;
 Riding model on idealized geometrics 
 with the 1.2 fold (1.5 fold for methyl 
 groups) isotropic displacement 
 parameters of the equivalent Uij of the 
 corresponding carbon atom
;
_refine_ls_matrix_type full
_refine_ls_number_parameters 641
_refine_ls_number_reflns 12403
_refine_ls_number_restraints 0
_refine_ls_restrained_S_all 1.006
_refine_ls_R_factor_all 0.2173
_refine_ls_R_factor_gt 0.0865
_refine_ls_shift/su_max 0.000
_refine_ls_shift/su_mean 0.000
_refine_ls_structure_factor_coef Fsqd
_refine_ls_weighting_details 'calc w=1/[\s^2^(Fo^2^)+(0.1043P)^2^+38.1829P] where P=(Fo^2^+2Fc^2^)/3'
_refine_ls_weighting_scheme calc
_refine_ls_wR_factor_gt 0.2122
_refine_ls_wR_factor_ref 0.2868
_reflns_number_gt 4948
_reflns_number_total 12403
_reflns_threshold_expression >2sigma(I)
_cod_data_source_file jo8007513-File002.cif
_cod_data_source_block tcyknmm
_cod_original_sg_symbol_H-M 'C 2/c'
_cod_original_formula_sum 'C54 H34 O2, 0.5(C10 H2 N4), 2(C H Cl3)'
_cod_database_code 4023582

loop_
_symmetry_equiv_pos_as_xyz
'x, y, z'
'-x, y, -z+1/2'
'x+1/2, y+1/2, z'
'-x+1/2, y+1/2, -z+1/2'
'-x, -y, -z'
'x, -y, z-1/2'
'-x+1/2, -y+1/2, -z'
'x+1/2, -y+1/2, z-1/2'

loop_
_atom_site_label
_atom_site_type_symbol
_atom_site_fract_x
_atom_site_fract_y
_atom_site_fract_z
_atom_site_U_iso_or_equiv
_atom_site_adp_type
_atom_site_occupancy
_atom_site_symmetry_multiplicity
_atom_site_calc_flag
_atom_site_refinement_flags
_atom_site_disorder_assembly
_atom_site_disorder_group
Cl1 Cl 0.12807(5) 0.80549(12) 0.08536(8) 0.0749(5) Uani 1 1 d . . .
Cl2 Cl 0.15846(8) 0.7336(3) 0.21868(10) 0.1492(12) Uani 1 1 d . . .
Cl3 Cl 0.08250(11) 0.6628(2) 0.11007(16) 0.1608(13) Uani 1 1 d . . .
Cl4 Cl -0.00894(17) 0.5661(3) -0.1622(3) 0.293(3) Uani 1 1 d . . .
Cl5 Cl 0.02906(16) 0.45224(18) -0.0469(3) 0.230(2) Uani 1 1 d . . .
Cl6 Cl 0.07555(8) 0.60337(15) -0.06061(15) 0.1237(9) Uani 1 1 d . . .
N1 N 0.1083(2) 1.1018(10) 0.1482(4) 0.215(7) Uani 1 1 d . . .
N2 N 0.0159(4) 1.2630(5) 0.0231(6) 0.177(5) Uani 1 1 d . . .
O1 O 0.26431(11) 0.7182(2) 0.41723(17) 0.0517(9) Uani 1 1 d . . .
O2 O 0.15508(14) 0.4327(2) 0.2686(2) 0.0629(11) Uani 1 1 d . . .
C1 C 0.14323(16) 0.7143(4) -0.1268(3) 0.0494(13) Uani 1 1 d . . .
H1 H 0.1332 0.6535 -0.1288 0.059 Uiso 1 1 d R . .
C2 C 0.12900(18) 0.7661(4) -0.1863(3) 0.0564(14) Uani 1 1 d . . .
H2 H 0.1095 0.7385 -0.2290 0.068 Uiso 1 1 d R . .
C3 C 0.14156(18) 0.8530(4) -0.1867(3) 0.0549(14) Uani 1 1 d . . .
H3 H 0.1307 0.8848 -0.2280 0.066 Uiso 1 1 d R . .
C4 C 0.17096(16) 0.8951(3) -0.1248(2) 0.0435(12) Uani 1 1 d . . .
C5 C 0.18871(17) 0.9835(3) -0.1151(3) 0.0500(13) Uani 1 1 d . . .
H5 H 0.1807 1.0221 -0.1539 0.060 Uiso 1 1 d R . .
C6 C 0.21700(17) 1.0133(3) -0.0506(3) 0.0473(12) Uani 1 1 d . . .
H6 H 0.2281 1.0736 -0.0453 0.057 Uiso 1 1 d R . .
C7 C 0.23059(15) 0.9594(3) 0.0076(2) 0.0403(11) Uani 1 1 d . . .
H7 H 0.2505 0.9820 0.0520 0.048 Uiso 1 1 d R . .
C8 C 0.21474(14) 0.8733(3) -0.0003(2) 0.0331(10) Uani 1 1 d . . .
C9 C 0.22138(14) 0.7967(3) 0.0460(2) 0.0327(10) Uani 1 1 d . . .
C10 C 0.24687(14) 0.7878(3) 0.1144(2) 0.0357(10) Uani 1 1 d . . .
H10 H 0.2656 0.8364 0.1404 0.043 Uiso 1 1 d R . .
C11 C 0.24582(14) 0.7077(3) 0.1471(2) 0.0338(10) Uani 1 1 d . . .
C12 C 0.27164(15) 0.6980(3) 0.2199(2) 0.0412(11) Uani 1 1 d . . .
H12 H 0.2910 0.7454 0.2467 0.049 Uiso 1 1 d R . .
C13 C 0.26822(16) 0.6217(3) 0.2501(2) 0.0419(11) Uani 1 1 d . . .
C14 C 0.28816(17) 0.5931(3) 0.3246(3) 0.0480(12) Uani 1 1 d . . .
H14 H 0.3144 0.6240 0.3564 0.058 Uiso 1 1 d R . .
C15 C 0.24857(17) 0.5921(3) 0.3395(2) 0.0443(12) Uani 1 1 d . . .
C16 C 0.23737(16) 0.6491(3) 0.3790(2) 0.0408(11) Uani 1 1 d . . .
C17 C 0.19802(15) 0.6297(3) 0.3807(2) 0.0390(11) Uani 1 1 d . . .
C18 C 0.17444(16) 0.6780(3) 0.4152(2) 0.0415(11) Uani 1 1 d . . .
H18 H 0.1921 0.7167 0.4527 0.050 Uiso 1 1 d R . .
C19 C 0.13355(15) 0.7189(3) 0.3570(2) 0.0365(10) Uani 1 1 d . . .
C20 C 0.12137(15) 0.8048(3) 0.3368(2) 0.0365(10) Uani 1 1 d . . .
H20A H 0.1396 0.8527 0.3620 0.044 Uiso 1 1 calc R . .
C21 C 0.08067(15) 0.8225(3) 0.2772(2) 0.0367(10) Uani 1 1 d . . .
C22 C 0.06666(15) 0.9116(3) 0.2565(2) 0.0371(10) Uani 1 1 d . . .
H22 H 0.0849 0.9613 0.2817 0.045 Uiso 1 1 d R . .
C23 C 0.02647(15) 0.9269(3) 0.1997(2) 0.0372(11) Uani 1 1 d . . .
C24 C 0.00220(15) 1.0114(3) 0.1697(2) 0.0403(11) Uani 1 1 d . . .
C25 C 0.01034(18) 1.0999(4) 0.1841(3) 0.0486(13) Uani 1 1 d . . .
H25 H 0.0382 1.1194 0.2202 0.058 Uiso 1 1 d R . .
C26 C -0.0231(2) 1.1630(4) 0.1450(3) 0.0600(15) Uani 1 1 d . . .
H26 H -0.0176 1.2259 0.1550 0.072 Uiso 1 1 d R . .
C27 C -0.0634(2) 1.1362(5) 0.0934(3) 0.0636(16) Uani 1 1 d . . .
H27 H -0.0854 1.1805 0.0681 0.076 Uiso 1 1 d R . .
C28 C -0.07296(17) 1.0446(4) 0.0766(3) 0.0532(14) Uani 1 1 d . . .
C29 C -0.11220(19) 1.0057(5) 0.0268(3) 0.0615(16) Uani 1 1 d . . .
H29 H -0.1366 1.0439 -0.0011 0.074 Uiso 1 1 d R . .
C30 C -0.11587(18) 0.9152(5) 0.0180(3) 0.0646(17) Uani 1 1 d . . .
H30 H -0.1430 0.8914 -0.0173 0.077 Uiso 1 1 d R . .
C31 C -0.08074(17) 0.8536(4) 0.0586(3) 0.0556(14) Uani 1 1 d . . .
H31 H -0.0841 0.7897 0.0519 0.067 Uiso 1 1 d R . .
C32 C -0.04250(15) 0.8909(4) 0.1083(2) 0.0442(12) Uani 1 1 d . . .
C33 C -0.00081(15) 0.8530(3) 0.1621(2) 0.0396(11) Uani 1 1 d . . .
C34 C 0.01233(15) 0.7663(3) 0.1816(2) 0.0428(11) Uani 1 1 d . . .
H34 H -0.0060 0.7171 0.1557 0.051 Uiso 1 1 d R . .
C35 C 0.05338(15) 0.7492(3) 0.2401(2) 0.0379(11) Uani 1 1 d . . .
C36 C 0.06727(15) 0.6596(3) 0.2632(3) 0.0416(11) Uani 1 1 d . . .
H36 H 0.0490 0.6096 0.2388 0.050 Uiso 1 1 d R . .
C37 C 0.10606(16) 0.6456(3) 0.3198(3) 0.0408(11) Uani 1 1 d . . .
C38 C 0.13061(17) 0.5605(3) 0.3561(3) 0.0469(12) Uani 1 1 d . . .
H38 H 0.1134 0.5065 0.3465 0.056 Uiso 1 1 d R . .
C39 C 0.17121(16) 0.5573(3) 0.3443(3) 0.0425(12) Uani 1 1 d . . .
C40 C 0.18166(17) 0.5038(3) 0.3029(3) 0.0459(12) Uani 1 1 d . . .
C41 C 0.22147(17) 0.5220(3) 0.3023(3) 0.0462(12) Uani 1 1 d . . .
C42 C 0.24328(18) 0.4785(3) 0.2629(3) 0.0516(13) Uani 1 1 d . . .
H42 H 0.2338 0.4188 0.2461 0.062 Uiso 1 1 d R . .
C43 C 0.24003(17) 0.5495(3) 0.2111(3) 0.0447(12) Uani 1 1 d . . .
C44 C 0.21626(16) 0.5556(3) 0.1427(3) 0.0413(11) Uani 1 1 d . . .
H44 H 0.1978 0.5063 0.1172 0.050 Uiso 1 1 d R . .
C45 C 0.21834(14) 0.6347(3) 0.1082(2) 0.0354(10) Uani 1 1 d . . .
C46 C 0.19320(15) 0.6452(3) 0.0369(2) 0.0379(11) Uani 1 1 d . . .
H46 H 0.1754 0.5962 0.0097 0.045 Uiso 1 1 d R . .
C47 C 0.19420(14) 0.7241(3) 0.0057(2) 0.0348(10) Uani 1 1 d . . .
C48 C 0.17138(14) 0.7533(3) -0.0658(2) 0.0381(11) Uani 1 1 d . . .
C49 C -0.03861(16) 0.9846(4) 0.1162(2) 0.0442(12) Uani 1 1 d . . .
C50 C 0.15242(18) 0.5954(3) 0.4303(3) 0.0500(13) Uani 1 1 d . . .
H50A H 0.1313 0.6118 0.4455 0.060 Uiso 1 1 d R . .
H50B H 0.1736 0.5539 0.4617 0.060 Uiso 1 1 d R . .
C51 C 0.29188(19) 0.4903(4) 0.3157(3) 0.0604(15) Uani 1 1 d . . .
H51A H 0.2994 0.4575 0.3570 0.072 Uiso 1 1 d R . .
H51B H 0.3120 0.4754 0.2982 0.072 Uiso 1 1 d R . .
C52 C 0.18497(14) 0.8429(3) -0.0658(2) 0.0369(10) Uani 1 1 d . . .
C53 C 0.2633(2) 0.7948(4) 0.3805(3) 0.0756(19) Uani 1 1 d . . .
H53A H 0.2769 0.7818 0.3516 0.113 Uiso 1 1 d R . .
H53B H 0.2795 0.8428 0.4119 0.113 Uiso 1 1 d R . .
H53C H 0.2329 0.8133 0.3525 0.113 Uiso 1 1 d R . .
C54 C 0.1313(3) 0.4399(6) 0.1998(4) 0.127(4) Uani 1 1 d . . .
H54A H 0.1100 0.4884 0.1881 0.190 Uiso 1 1 d R . .
H54B H 0.1158 0.3838 0.1813 0.190 Uiso 1 1 d R . .
H54C H 0.1512 0.4522 0.1808 0.190 Uiso 1 1 d R . .
C71 C 0.0773(2) 1.0715(7) 0.1063(4) 0.113(3) Uani 1 1 d . . .
C72 C 0.0110(3) 1.1880(6) 0.0166(5) 0.106(3) Uani 1 1 d . . .
C73 C 0.03772(17) 1.0338(5) 0.0520(3) 0.0572(15) Uani 1 1 d . . .
C74 C 0.0056(2) 1.0913(4) 0.0080(3) 0.0564(14) Uani 1 1 d . . .
C75 C -0.03223(19) 1.0573(5) -0.0444(3) 0.0610(16) Uani 1 1 d . . .
H75 H -0.0546 1.0972 -0.0756 0.073 Uiso 1 1 d R . .
C60 C 0.0271(3) 0.5605(6) -0.0731(6) 0.134(4) Uani 1 1 d . . .
H60 H 0.0154 0.5974 -0.0497 0.161 Uiso 1 1 d R . .
C61 C 0.1323(2) 0.7165(5) 0.1355(4) 0.091(2) Uani 1 1 d . . .
H61 H 0.1504 0.6741 0.1272 0.109 Uiso 1 1 d R . .

loop_
_atom_site_aniso_label
_atom_site_aniso_U_11
_atom_site_aniso_U_22
_atom_site_aniso_U_33
_atom_site_aniso_U_23
_atom_site_aniso_U_13
_atom_site_aniso_U_12
Cl1 0.0746(10) 0.0816(11) 0.0775(11) 0.0327(9) 0.0430(9) 0.0202(9)
Cl2 0.0929(15) 0.285(4) 0.0585(12) 0.0439(17) 0.0256(11) -0.0094(19)
Cl3 0.201(3) 0.171(3) 0.164(2) -0.059(2) 0.130(2) -0.106(2)
Cl4 0.228(5) 0.197(4) 0.317(6) -0.133(4) 0.011(5) -0.061(4)
Cl5 0.354(5) 0.0809(18) 0.434(7) -0.052(3) 0.332(6) -0.054(2)
Cl6 0.1080(16) 0.0958(15) 0.206(3) -0.0285(16) 0.1061(18) -0.0244(12)
N1 0.077(5) 0.482(19) 0.106(6) -0.161(9) 0.060(5) -0.108(8)
N2 0.286(13) 0.072(5) 0.302(13) -0.047(7) 0.246(12) -0.039(6)
O1 0.052(2) 0.058(2) 0.0415(19) 0.0079(17) 0.0186(17) -0.0049(18)
O2 0.098(3) 0.034(2) 0.071(3) -0.0034(18) 0.052(2) -0.016(2)
C1 0.048(3) 0.054(3) 0.050(3) -0.016(3) 0.026(3) -0.001(2)
C2 0.055(3) 0.067(4) 0.042(3) -0.016(3) 0.018(3) 0.005(3)
C3 0.058(3) 0.065(4) 0.041(3) 0.000(3) 0.022(3) 0.019(3)
C4 0.042(3) 0.048(3) 0.045(3) -0.003(2) 0.024(2) 0.010(2)
C5 0.059(3) 0.044(3) 0.055(3) 0.014(3) 0.033(3) 0.017(3)
C6 0.055(3) 0.033(3) 0.065(4) 0.003(2) 0.037(3) 0.005(2)
C7 0.043(3) 0.034(3) 0.045(3) -0.002(2) 0.021(2) 0.000(2)
C8 0.034(2) 0.031(2) 0.041(2) -0.0037(19) 0.022(2) 0.0029(19)
C9 0.032(2) 0.030(2) 0.043(3) -0.0036(19) 0.023(2) 0.0000(18)
C10 0.033(2) 0.035(2) 0.044(3) -0.003(2) 0.023(2) -0.0019(19)
C11 0.034(2) 0.031(2) 0.045(3) -0.002(2) 0.026(2) 0.0026(19)
C12 0.038(3) 0.040(3) 0.052(3) 0.000(2) 0.027(2) 0.003(2)
C13 0.044(3) 0.043(3) 0.051(3) 0.007(2) 0.032(2) 0.007(2)
C14 0.047(3) 0.054(3) 0.051(3) 0.016(2) 0.029(3) 0.013(2)
C15 0.052(3) 0.040(3) 0.045(3) 0.014(2) 0.027(2) 0.008(2)
C16 0.046(3) 0.040(3) 0.033(2) 0.014(2) 0.016(2) 0.010(2)
C17 0.044(3) 0.037(3) 0.039(3) 0.012(2) 0.021(2) 0.009(2)
C18 0.050(3) 0.038(3) 0.041(3) 0.009(2) 0.025(2) 0.008(2)
C19 0.042(3) 0.035(3) 0.043(3) 0.005(2) 0.028(2) 0.007(2)
C20 0.042(3) 0.036(3) 0.038(2) -0.002(2) 0.024(2) -0.001(2)
C21 0.038(3) 0.038(3) 0.040(3) 0.003(2) 0.023(2) 0.004(2)
C22 0.041(3) 0.036(3) 0.040(3) 0.005(2) 0.024(2) 0.007(2)
C23 0.042(3) 0.039(3) 0.039(3) 0.004(2) 0.026(2) 0.009(2)
C24 0.042(3) 0.052(3) 0.035(2) 0.010(2) 0.025(2) 0.013(2)
C25 0.057(3) 0.053(3) 0.041(3) 0.009(2) 0.026(3) 0.017(3)
C26 0.076(4) 0.062(4) 0.053(3) 0.012(3) 0.039(3) 0.026(3)
C27 0.065(4) 0.078(4) 0.056(4) 0.020(3) 0.035(3) 0.033(3)
C28 0.049(3) 0.082(4) 0.039(3) 0.017(3) 0.030(3) 0.021(3)
C29 0.050(3) 0.093(5) 0.048(3) 0.021(3) 0.029(3) 0.024(3)
C30 0.037(3) 0.112(6) 0.044(3) 0.016(3) 0.018(3) 0.002(3)
C31 0.045(3) 0.080(4) 0.046(3) 0.006(3) 0.025(3) -0.004(3)
C32 0.035(3) 0.068(4) 0.035(3) 0.007(2) 0.021(2) 0.003(2)
C33 0.036(2) 0.051(3) 0.038(3) 0.002(2) 0.022(2) 0.003(2)
C34 0.039(3) 0.047(3) 0.043(3) -0.006(2) 0.020(2) -0.007(2)
C35 0.041(3) 0.037(3) 0.043(3) 0.000(2) 0.026(2) 0.002(2)
C36 0.038(3) 0.038(3) 0.056(3) -0.004(2) 0.029(2) -0.005(2)
C37 0.045(3) 0.035(3) 0.054(3) 0.005(2) 0.034(3) 0.003(2)
C38 0.057(3) 0.031(3) 0.066(3) 0.011(2) 0.040(3) 0.003(2)
C39 0.051(3) 0.032(3) 0.055(3) 0.017(2) 0.034(3) 0.010(2)
C40 0.058(3) 0.028(2) 0.060(3) 0.010(2) 0.034(3) 0.003(2)
C41 0.063(3) 0.035(3) 0.056(3) 0.013(2) 0.040(3) 0.010(2)
C42 0.072(4) 0.037(3) 0.064(3) 0.010(2) 0.047(3) 0.013(3)
C43 0.055(3) 0.035(3) 0.061(3) 0.006(2) 0.041(3) 0.007(2)
C44 0.051(3) 0.028(2) 0.059(3) -0.002(2) 0.038(3) 0.001(2)
C45 0.039(2) 0.029(2) 0.047(3) -0.004(2) 0.028(2) 0.0003(19)
C46 0.038(2) 0.031(2) 0.051(3) -0.009(2) 0.026(2) -0.003(2)
C47 0.035(2) 0.031(2) 0.045(3) -0.006(2) 0.023(2) -0.0002(19)
C48 0.034(2) 0.043(3) 0.043(3) -0.011(2) 0.021(2) -0.002(2)
C49 0.043(3) 0.062(3) 0.037(3) 0.015(2) 0.027(2) 0.015(2)
C50 0.062(3) 0.048(3) 0.053(3) 0.018(2) 0.037(3) 0.012(3)
C51 0.070(4) 0.058(4) 0.071(4) 0.025(3) 0.048(3) 0.030(3)
C52 0.036(2) 0.036(3) 0.044(3) -0.003(2) 0.023(2) 0.006(2)
C53 0.115(6) 0.047(3) 0.062(4) 0.005(3) 0.040(4) -0.015(3)
C54 0.119(7) 0.129(8) 0.088(6) 0.011(5) 0.011(5) -0.054(6)
C71 0.055(4) 0.231(11) 0.067(4) -0.059(6) 0.039(4) -0.033(5)
C72 0.148(8) 0.073(5) 0.167(8) -0.029(5) 0.132(7) -0.019(5)
C73 0.041(3) 0.097(5) 0.041(3) -0.013(3) 0.026(3) -0.007(3)
C74 0.068(4) 0.058(4) 0.068(4) -0.006(3) 0.052(3) 0.002(3)
C75 0.056(4) 0.089(5) 0.051(3) 0.021(3) 0.036(3) 0.031(3)
C60 0.120(7) 0.095(6) 0.235(12) -0.091(7) 0.122(8) -0.058(5)
C61 0.097(5) 0.096(5) 0.092(5) 0.035(4) 0.054(4) 0.030(4)

loop_
_atom_type_symbol
_atom_type_description
_atom_type_scat_dispersion_real
_atom_type_scat_dispersion_imag
_atom_type_scat_source
C C 0.0033 0.0016 'International Tables Vol C Tables 4.2.6.8 and 6.1.1.4'
H H 0.0000 0.0000 'International Tables Vol C Tables 4.2.6.8 and 6.1.1.4'
N N 0.0061 0.0033 'International Tables Vol C Tables 4.2.6.8 and 6.1.1.4'
O O 0.0106 0.0060 'International Tables Vol C Tables 4.2.6.8 and 6.1.1.4'
Cl Cl 0.1484 0.1585 'International Tables Vol C Tables 4.2.6.8 and 6.1.1.4'

loop_
_geom_angle_atom_site_label_1
_geom_angle_atom_site_label_2
_geom_angle_atom_site_label_3
_geom_angle
_geom_angle_site_symmetry_1
_geom_angle_site_symmetry_3
_geom_angle_publ_flag
C16 O1 C53 115.1(4) . . ?
C54 O2 C40 117.2(5) . . ?
C48 C1 C2 118.1(5) . . ?
C3 C2 C1 123.7(5) . . ?
C2 C3 C4 119.8(5) . . ?
C52 C4 C3 116.1(5) . . ?
C52 C4 C5 115.8(4) . . ?
C3 C4 C5 128.1(5) . . ?
C6 C5 C4 119.9(5) . . ?
C5 C6 C7 123.0(5) . . ?
C8 C7 C6 118.4(4) . . ?
C7 C8 C52 119.1(4) . . ?
C7 C8 C9 135.1(4) . . ?
C52 C8 C9 105.8(4) . . ?
C10 C9 C47 120.9(4) . . ?
C10 C9 C8 131.4(4) . . ?
C47 C9 C8 107.7(4) . . ?
C9 C10 C11 120.2(4) . . ?
C10 C11 C45 120.0(4) . . ?
C10 C11 C12 121.0(4) . . ?
C45 C11 C12 119.0(4) . . ?
C13 C12 C11 119.4(4) . . ?
C12 C13 C43 121.3(5) . . ?
C12 C13 C14 132.3(5) . . ?
C43 C13 C14 106.3(4) . . ?
C13 C14 C15 104.1(4) . . ?
C13 C14 C51 99.2(4) . . ?
C15 C14 C51 98.6(4) . . ?
C41 C15 C16 122.0(5) . . ?
C41 C15 C14 106.9(4) . . ?
C16 C15 C14 131.1(5) . . ?
O1 C16 C17 121.0(4) . . ?
O1 C16 C15 122.7(4) . . ?
C17 C16 C15 116.2(5) . . ?
C16 C17 C39 121.6(4) . . ?
C16 C17 C18 131.2(4) . . ?
C39 C17 C18 107.1(4) . . ?
C19 C18 C17 104.8(4) . . ?
C19 C18 C50 98.8(4) . . ?
C17 C18 C50 99.1(4) . . ?
C20 C19 C37 120.9(4) . . ?
C20 C19 C18 132.7(4) . . ?
C37 C19 C18 106.3(4) . . ?
C19 C20 C21 119.8(4) . . ?
C22 C21 C35 120.0(4) . . ?
C22 C21 C20 120.6(4) . . ?
C35 C21 C20 119.3(4) . . ?
C23 C22 C21 119.5(4) . . ?
C22 C23 C33 120.4(4) . . ?
C22 C23 C24 131.2(4) . . ?
C33 C23 C24 108.2(4) . . ?
C25 C24 C49 119.3(5) . . ?
C25 C24 C23 135.1(5) . . ?
C49 C24 C23 105.5(4) . . ?
C24 C25 C26 118.7(5) . . ?
C27 C26 C25 121.7(6) . . ?
C26 C27 C28 121.2(5) . . ?
C29 C28 C49 116.2(6) . . ?
C29 C28 C27 128.7(5) . . ?
C49 C28 C27 115.1(5) . . ?
C30 C29 C28 120.8(5) . . ?
C29 C30 C31 123.0(6) . . ?
C32 C31 C30 116.6(6) . . ?
C31 C32 C49 120.0(5) . . ?
C31 C32 C33 133.8(5) . . ?
C49 C32 C33 106.2(4) . . ?
C34 C33 C23 120.7(4) . . ?
C34 C33 C32 131.8(5) . . ?
C23 C33 C32 107.3(4) . . ?
C33 C34 C35 119.7(4) . . ?
C21 C35 C34 119.6(4) . . ?
C21 C35 C36 119.3(4) . . ?
C34 C35 C36 121.1(4) . . ?
C37 C36 C35 119.8(4) . . ?
C36 C37 C19 121.0(4) . . ?
C36 C37 C38 132.8(5) . . ?
C19 C37 C38 106.2(4) . . ?
C37 C38 C39 104.9(4) . . ?
C37 C38 C50 99.0(4) . . ?
C39 C38 C50 99.6(4) . . ?
C40 C39 C17 121.6(4) . . ?
C40 C39 C38 131.9(5) . . ?
C17 C39 C38 106.3(4) . . ?
O2 C40 C39 120.2(4) . . ?
O2 C40 C41 122.9(5) . . ?
C39 C40 C41 116.7(5) . . ?
C15 C41 C40 121.8(5) . . ?
C15 C41 C42 106.9(4) . . ?
C40 C41 C42 131.3(5) . . ?
C43 C42 C41 104.7(4) . . ?
C43 C42 C51 99.8(4) . . ?
C41 C42 C51 99.1(4) . . ?
C44 C43 C13 120.8(4) . . ?
C44 C43 C42 133.4(5) . . ?
C13 C43 C42 105.7(4) . . ?
C43 C44 C45 120.3(4) . . ?
C46 C45 C44 122.4(4) . . ?
C46 C45 C11 118.4(4) . . ?
C44 C45 C11 119.1(4) . . ?
C47 C46 C45 120.9(4) . . ?
C46 C47 C9 119.5(4) . . ?
C46 C47 C48 132.2(4) . . ?
C9 C47 C48 108.3(4) . . ?
C1 C48 C52 118.7(5) . . ?
C1 C48 C47 135.6(5) . . ?
C52 C48 C47 105.6(4) . . ?
C32 C49 C24 112.7(4) . . ?
C32 C49 C28 123.3(5) . . ?
C24 C49 C28 124.0(5) . . ?
C38 C50 C18 94.4(4) . . ?
C42 C51 C14 94.9(4) . . ?
C4 C52 C8 123.7(4) . . ?
C4 C52 C48 123.7(4) . . ?
C8 C52 C48 112.6(4) . . ?
N1 C71 C73 179.1(12) . . ?
N2 C72 C74 178.6(8) . . ?
C75 C73 C74 120.7(5) 5_575 . ?
C75 C73 C71 120.7(7) 5_575 . ?
C74 C73 C71 118.6(7) . . ?
C75 C74 C73 119.8(5) . . ?
C75 C74 C72 119.3(7) . . ?
C73 C74 C72 120.9(7) . . ?
C73 C75 C74 119.5(5) 5_575 . ?
Cl6 C60 Cl5 115.2(6) . . ?
Cl6 C60 Cl4 106.5(6) . . ?
Cl5 C60 Cl4 108.7(5) . . ?
Cl2 C61 Cl1 116.7(5) . . ?
Cl2 C61 Cl3 112.1(4) . . ?
Cl1 C61 Cl3 112.3(4) . . ?

loop_
_geom_bond_atom_site_label_1
_geom_bond_atom_site_label_2
_geom_bond_distance
_geom_bond_site_symmetry_2
_geom_bond_publ_flag
Cl1 C61 1.691(7) . ?
Cl2 C61 1.651(8) . ?
Cl3 C61 1.719(8) . ?
Cl4 C60 1.778(13) . ?
Cl5 C60 1.702(10) . ?
Cl6 C60 1.673(8) . ?
N1 C71 1.128(9) . ?
N2 C72 1.127(9) . ?
O1 C16 1.376(6) . ?
O1 C53 1.391(6) . ?
O2 C54 1.358(8) . ?
O2 C40 1.371(6) . ?
C1 C48 1.370(6) . ?
C1 C2 1.405(7) . ?
C2 C3 1.363(8) . ?
C3 C4 1.415(7) . ?
C4 C52 1.401(6) . ?
C4 C5 1.421(7) . ?
C5 C6 1.374(7) . ?
C6 C7 1.403(7) . ?
C7 C8 1.369(6) . ?
C8 C52 1.405(6) . ?
C8 C9 1.478(6) . ?
C9 C10 1.359(6) . ?
C9 C47 1.433(6) . ?
C10 C11 1.404(6) . ?
C11 C45 1.432(6) . ?
C11 C12 1.442(6) . ?
C12 C13 1.349(6) . ?
C13 C43 1.433(7) . ?
C13 C14 1.524(7) . ?
C14 C15 1.536(7) . ?
C14 C51 1.554(7) . ?
C15 C41 1.384(7) . ?
C15 C16 1.394(7) . ?
C16 C17 1.393(7) . ?
C17 C39 1.400(7) . ?
C17 C18 1.524(6) . ?
C18 C19 1.519(6) . ?
C18 C50 1.556(7) . ?
C19 C20 1.353(6) . ?
C19 C37 1.425(7) . ?
C20 C21 1.427(6) . ?
C21 C22 1.412(6) . ?
C21 C35 1.420(6) . ?
C22 C23 1.382(6) . ?
C23 C33 1.431(7) . ?
C23 C24 1.481(6) . ?
C24 C25 1.354(7) . ?
C24 C49 1.403(7) . ?
C25 C26 1.418(7) . ?
C26 C27 1.376(8) . ?
C27 C28 1.410(8) . ?
C28 C29 1.404(8) . ?
C28 C49 1.408(7) . ?
C29 C30 1.356(9) . ?
C30 C31 1.444(8) . ?
C31 C32 1.374(7) . ?
C32 C49 1.403(7) . ?
C32 C33 1.478(6) . ?
C33 C34 1.368(7) . ?
C34 C35 1.420(6) . ?
C35 C36 1.427(7) . ?
C36 C37 1.351(7) . ?
C37 C38 1.523(6) . ?
C38 C39 1.527(7) . ?
C38 C50 1.546(7) . ?
C39 C40 1.383(7) . ?
C40 C41 1.392(7) . ?
C41 C42 1.531(7) . ?
C42 C43 1.526(7) . ?
C42 C51 1.532(8) . ?
C43 C44 1.349(7) . ?
C44 C45 1.422(6) . ?
C45 C46 1.413(6) . ?
C46 C47 1.370(6) . ?
C47 C48 1.470(6) . ?
C48 C52 1.411(6) . ?
C71 C73 1.441(9) . ?
C72 C74 1.450(10) . ?
C73 C75 1.367(8) 5_575 ?
C73 C74 1.376(8) . ?
C74 C75 1.369(8) . ?
C75 C73 1.367(8) 5_575 ?
